data_7246544
loop_
_publ_author_name
'Barton, Benita'
'Trollip, Danica B.'
'Hosten, Eric C.'

_publ_section_title
;
 Host behaviour of two tricyclic fused systems in mixed anisole guest
 solvents
;
_journal_issue 20
_journal_name_full CrystEngComm
_journal_page_first 3013
_journal_page_last 3024
_journal_paper_doi 10.1039/D3CE00174A
_journal_volume 25
_journal_year 2023
_chemical_formula_moiety '2(C44 H40 N2), 3(C7 H8 O)'
_chemical_formula_sum 'C109 H104 N4 O3'
_chemical_formula_weight 1517.96
_chemical_name_systematic
;
N,N'-Bis(5-phenyl-10,11-dihydro-5-dibenzo[a,d]cycloheptenyl)ethylenediamine
;
_space_group_crystal_system triclinic
_space_group_IT_number 2
_space_group_name_Hall '-P 1'
_space_group_name_H-M_alt 'P -1'
_atom_sites_solution_hydrogens mixed
_atom_sites_solution_primary dual
_atom_sites_solution_secondary difmap
_audit_creation_method SHELXL-2018/3
_audit_update_record
;
2023-02-13 deposited with the CCDC.	2023-03-31 downloaded from the CCDC.
;
_cell_angle_alpha 107.750(2)
_cell_angle_beta 93.267(2)
_cell_angle_gamma 102.939(2)
_cell_formula_units_Z 1
_cell_length_a 12.3235(7)
_cell_length_b 13.4341(8)
_cell_length_c 13.8154(8)
_cell_measurement_reflns_used 9216
_cell_measurement_temperature 296(2)
_cell_measurement_theta_max 28.23
_cell_measurement_theta_min 2.66
_cell_volume 2103.6(2)
_computing_cell_refinement 'APEX2 v2011.4-1 (Bruker AXS)'
_computing_data_collection 'Bruker Instrument Service v2011.4.0.0'
_computing_data_reduction 'SAINT V7.68A (Bruker AXS, 2009)'
_computing_molecular_graphics 'Ortep-3 for Windows (Farrugia, 2012)'
_computing_publication_material 'PLATON (Spek, 2009) and MERCURY (Macrae, 2008)'
_computing_structure_refinement 'SHELXL-2018/3 (Sheldrick, 2015) and ShelXle (H\"ubschle, 2011)'
_computing_structure_solution 'SHELXT-2018/2 (Sheldrick, 2015)'
_diffrn_ambient_temperature 296(2)
_diffrn_detector_area_resol_mean 8.3333
_diffrn_measured_fraction_theta_full 0.999
_diffrn_measured_fraction_theta_max 0.992
_diffrn_measurement_device_type 'Bruker APEX-II CCD'
_diffrn_measurement_method '\f and \w scans'
_diffrn_radiation_monochromator graphite
_diffrn_radiation_source 'sealed tube'
_diffrn_radiation_type MoK\a
_diffrn_radiation_wavelength 0.71073
_diffrn_reflns_av_R_equivalents 0.0166
_diffrn_reflns_av_unetI/netI 0.0127
_diffrn_reflns_Laue_measured_fraction_full 0.999
_diffrn_reflns_Laue_measured_fraction_max 0.992
_diffrn_reflns_limit_h_max 16
_diffrn_reflns_limit_h_min -16
_diffrn_reflns_limit_k_max 17
_diffrn_reflns_limit_k_min -17
_diffrn_reflns_limit_l_max 18
_diffrn_reflns_limit_l_min -18
_diffrn_reflns_number 73977
_diffrn_reflns_point_group_measured_fraction_full 0.999
_diffrn_reflns_point_group_measured_fraction_max 0.992
_diffrn_reflns_theta_full 25.242
_diffrn_reflns_theta_max 28.319
_diffrn_reflns_theta_min 1.645
_exptl_absorpt_coefficient_mu 0.071
_exptl_absorpt_correction_T_max 1.0000
_exptl_absorpt_correction_T_min 0.9578
_exptl_absorpt_correction_type numerical
_exptl_absorpt_process_details 'SADABS-2008/1 (Bruker AXS)'
_exptl_crystal_colour colourless
_exptl_crystal_density_diffrn 1.198
_exptl_crystal_density_method 'not measured'
_exptl_crystal_description block
_exptl_crystal_F_000 810
_exptl_crystal_recrystallization_method 'Re-crystallisation from solvent: anisole'
_exptl_crystal_size_max 0.770
_exptl_crystal_size_mid 0.646
_exptl_crystal_size_min 0.575
_refine_diff_density_max 0.277
_refine_diff_density_min -0.171
_refine_diff_density_rms 0.032
_refine_ls_extinction_coef 0.0051(9)
_refine_ls_extinction_expression Fc^*^=kFc[1+0.001xFc^2^\l^3^/sin(2\q)]^-1/4^
_refine_ls_extinction_method 'SHELXL-2018/3 (Sheldrick 2018)'
_refine_ls_goodness_of_fit_ref 1.030
_refine_ls_hydrogen_treatment mixed
_refine_ls_matrix_type full
_refine_ls_number_parameters 558
_refine_ls_number_reflns 10394
_refine_ls_number_restraints 68
_refine_ls_restrained_S_all 1.028
_refine_ls_R_factor_all 0.0580
_refine_ls_R_factor_gt 0.0437
_refine_ls_shift/su_max 0.001
_refine_ls_shift/su_mean 0.000
_refine_ls_structure_factor_coef Fsqd
_refine_ls_weighting_details 'w=1/[\s^2^(Fo^2^)+(0.0487P)^2^+0.5683P] where P=(Fo^2^+2Fc^2^)/3'
_refine_ls_weighting_scheme calc
_refine_ls_wR_factor_gt 0.1081
_refine_ls_wR_factor_ref 0.1208
_reflns_Friedel_coverage 0.000
_reflns_number_gt 8283
_reflns_number_total 10394
_reflns_threshold_expression 'I > 2\s(I)'
_cod_data_source_file d3ce00174a1.cif
_cod_data_source_block ma169
_cod_depositor_comments 'Adding full bibliography for 7246542--7246544.cif.'
_cod_database_code 7246544
_shelx_shelxl_version_number 2018/3
_shelx_space_group_comment
;
The symmetry employed for this shelxl refinement is uniquely defined
by the following loop, which should always be used as a source of
symmetry information in preference to the above space-group names.
They are only intended as comments.
;
_shelx_estimated_absorpt_t_min 0.947
_shelx_estimated_absorpt_t_max 0.960

loop_
_space_group_symop_operation_xyz
'x, y, z'
'-x, -y, -z'

loop_
_atom_site_label
_atom_site_type_symbol
_atom_site_fract_x
_atom_site_fract_y
_atom_site_fract_z
_atom_site_U_iso_or_equiv
_atom_site_adp_type
_atom_site_occupancy
_atom_site_site_symmetry_order
_atom_site_calc_flag
_atom_site_refinement_flags_posn
_atom_site_refinement_flags_adp
_atom_site_refinement_flags_occupancy
_atom_site_disorder_assembly
_atom_site_disorder_group
N1 N 0.81021(8) 0.65233(9) 0.50430(7) 0.0359(2) Uani 1 1 d . . . . .
N2 N 0.83729(8) 0.59288(8) 0.28934(7) 0.0336(2) Uani 1 1 d . . . . .
C1 C 0.80434(9) 0.63292(9) 0.60439(8) 0.0328(2) Uani 1 1 d . . . . .
C2 C 0.92115(9) 0.67469(11) 0.46971(8) 0.0386(3) Uani 1 1 d . . . . .
H2A H 0.954497 0.614456 0.463326 0.046 Uiso 1 1 calc R U . . .
H2B H 0.970722 0.738883 0.519153 0.046 Uiso 1 1 calc R U . . .
C3 C 0.90560(9) 0.69153(9) 0.36656(8) 0.0362(2) Uani 1 1 d . . . . .
H3A H 0.869292 0.749837 0.372992 0.043 Uiso 1 1 calc R U . . .
H3B H 0.978464 0.711930 0.344934 0.043 Uiso 1 1 calc R U . . .
C4 C 0.78276(9) 0.60933(8) 0.19887(8) 0.0307(2) Uani 1 1 d . . . . .
C5 C 0.74892(12) 0.64267(12) 0.81545(9) 0.0490(3) Uani 1 1 d . . . . .
H5A H 0.713933 0.645564 0.877053 0.059 Uiso 1 1 calc R U . . .
H5B H 0.810447 0.707045 0.832070 0.059 Uiso 1 1 calc R U . . .
C6 C 0.79859(13) 0.54409(12) 0.78810(10) 0.0520(3) Uani 1 1 d . . . . .
H6A H 0.876344 0.569116 0.819771 0.062 Uiso 1 1 calc R U . . .
H6B H 0.759953 0.495333 0.821638 0.062 Uiso 1 1 calc R U . . .
C7 C 0.77397(12) 0.84984(10) 0.21139(11) 0.0490(3) Uani 1 1 d . . . . .
H7A H 0.844288 0.869296 0.256168 0.059 Uiso 1 1 calc R U . . .
H7B H 0.750505 0.915487 0.217323 0.059 Uiso 1 1 calc R U . . .
C8 C 0.79219(12) 0.79831(11) 0.10107(10) 0.0484(3) Uani 1 1 d . . . . .
H8A H 0.721399 0.751722 0.061889 0.058 Uiso 1 1 calc R U . . .
H8B H 0.816905 0.854554 0.070900 0.058 Uiso 1 1 calc R U . . .
C11 C 0.68781(9) 0.64230(9) 0.63565(8) 0.0344(2) Uani 1 1 d . . . . .
C12 C 0.66383(10) 0.64743(10) 0.73526(9) 0.0406(3) Uani 1 1 d . . . . .
C13 C 0.55747(12) 0.65654(11) 0.75958(11) 0.0514(3) Uani 1 1 d . . . . .
H13 H 0.541820 0.662857 0.825937 0.062 Uiso 1 1 calc R U . . .
C14 C 0.47462(12) 0.65644(12) 0.68774(13) 0.0547(3) Uani 1 1 d . . . . .
H14 H 0.404795 0.664138 0.706205 0.066 Uiso 1 1 calc R U . . .
C15 C 0.49592(11) 0.64494(11) 0.58913(12) 0.0490(3) Uani 1 1 d . . . . .
H15 H 0.439557 0.641600 0.539654 0.059 Uiso 1 1 calc R U . . .
C16 C 0.60191(10) 0.63829(10) 0.56339(10) 0.0400(3) Uani 1 1 d . . . . .
H16 H 0.615897 0.631005 0.496458 0.048 Uiso 1 1 calc R U . . .
C21 C 0.80535(9) 0.51537(9) 0.59293(8) 0.0347(2) Uani 1 1 d . . . . .
C22 C 0.79751(10) 0.47698(10) 0.67727(9) 0.0398(3) Uani 1 1 d . . . . .
C23 C 0.78910(11) 0.36715(11) 0.65939(11) 0.0486(3) Uani 1 1 d . . . . .
H23 H 0.784177 0.341214 0.714608 0.058 Uiso 1 1 calc R U . . .
C24 C 0.78781(11) 0.29588(11) 0.56328(12) 0.0526(3) Uani 1 1 d . . . . .
H24 H 0.782267 0.223304 0.554037 0.063 Uiso 1 1 calc R U . . .
C25 C 0.79484(11) 0.33346(11) 0.48117(11) 0.0492(3) Uani 1 1 d . . . . .
H25 H 0.794037 0.286286 0.415781 0.059 Uiso 1 1 calc R U . . .
C26 C 0.80311(9) 0.44185(10) 0.49611(9) 0.0402(3) Uani 1 1 d . . . . .
H26 H 0.807296 0.466242 0.439917 0.048 Uiso 1 1 calc R U . . .
C31 C 0.90093(10) 0.71793(10) 0.68217(8) 0.0367(2) Uani 1 1 d . . . . .
C32 C 0.89426(12) 0.82447(11) 0.71795(11) 0.0499(3) Uani 1 1 d . . . . .
H32 H 0.830008 0.842425 0.697703 0.060 Uiso 1 1 calc R U . . .
C33 C 0.98233(15) 0.90466(12) 0.78364(13) 0.0649(4) Uani 1 1 d . . . . .
H33 H 0.976516 0.975646 0.807575 0.078 Uiso 1 1 calc R U . . .
C34 C 1.07822(14) 0.87903(13) 0.81329(13) 0.0659(4) Uani 1 1 d . . . . .
H34 H 1.136829 0.932363 0.858081 0.079 Uiso 1 1 calc R U . . .
C35 C 1.08690(12) 0.77461(13) 0.77652(12) 0.0578(4) Uani 1 1 d . . . . .
H35 H 1.152112 0.757515 0.795774 0.069 Uiso 1 1 calc R U . . .
C36 C 0.99914(10) 0.69389(11) 0.71066(10) 0.0446(3) Uani 1 1 d . . . . .
H36 H 1.006371 0.623450 0.685603 0.054 Uiso 1 1 calc R U . . .
C41 C 0.68938(9) 0.66850(9) 0.23531(8) 0.0332(2) Uani 1 1 d . . . . .
C42 C 0.68646(10) 0.77448(10) 0.24510(9) 0.0388(2) Uani 1 1 d . . . . .
C43 C 0.59434(12) 0.81147(11) 0.28264(10) 0.0501(3) Uani 1 1 d . . . . .
H43 H 0.591532 0.881311 0.287071 0.060 Uiso 1 1 calc R U . . .
C44 C 0.50806(11) 0.74854(13) 0.31314(10) 0.0534(3) Uani 1 1 d . . . . .
H44 H 0.447977 0.775308 0.337535 0.064 Uiso 1 1 calc R U . . .
C45 C 0.51202(10) 0.64525(12) 0.30700(10) 0.0482(3) Uani 1 1 d . . . . .
H45 H 0.455421 0.601908 0.328780 0.058 Uiso 1 1 calc R U . . .
C46 C 0.60083(10) 0.60656(10) 0.26817(9) 0.0404(3) Uani 1 1 d . . . . .
H46 H 0.602003 0.536308 0.263604 0.048 Uiso 1 1 calc R U . . .
C51 C 0.87792(9) 0.65612(9) 0.14340(8) 0.0329(2) Uani 1 1 d . . . . .
C52 C 0.87801(10) 0.73311(10) 0.09395(8) 0.0386(2) Uani 1 1 d . . . . .
C53 C 0.96665(12) 0.75652(12) 0.03863(10) 0.0499(3) Uani 1 1 d . . . . .
H53 H 0.966862 0.807635 0.005890 0.060 Uiso 1 1 calc R U . . .
C54 C 1.05331(12) 0.70665(13) 0.03100(11) 0.0550(3) Uani 1 1 d . . . . .
H54 H 1.110488 0.723171 -0.007015 0.066 Uiso 1 1 calc R U . . .
C55 C 1.05430(11) 0.63201(12) 0.08034(10) 0.0496(3) Uani 1 1 d . . . . .
H55 H 1.113008 0.598507 0.076898 0.060 Uiso 1 1 calc R U . . .
C56 C 0.96745(10) 0.60695(10) 0.13521(9) 0.0407(3) Uani 1 1 d . . . . .
H56 H 0.968645 0.555795 0.167650 0.049 Uiso 1 1 calc R U . . .
C61 C 0.72251(9) 0.49747(9) 0.12099(8) 0.0343(2) Uani 1 1 d . . . . .
C62 C 0.73240(11) 0.40147(10) 0.13379(10) 0.0428(3) Uani 1 1 d . . . . .
H62 H 0.778388 0.403080 0.190288 0.051 Uiso 1 1 calc R U . . .
C63 C 0.67420(12) 0.30252(11) 0.06294(12) 0.0540(3) Uani 1 1 d . . . . .
H63 H 0.680650 0.238744 0.073298 0.065 Uiso 1 1 calc R U . . .
C64 C 0.60753(13) 0.29811(12) -0.02187(12) 0.0591(4) Uani 1 1 d . . . . .
H64 H 0.569094 0.231806 -0.069092 0.071 Uiso 1 1 calc R U . . .
C65 C 0.59802(14) 0.39312(13) -0.03648(11) 0.0611(4) Uani 1 1 d . . . . .
H65 H 0.553492 0.390939 -0.094124 0.073 Uiso 1 1 calc R U . . .
C66 C 0.65459(12) 0.49164(11) 0.03445(10) 0.0492(3) Uani 1 1 d . . . . .
H66 H 0.647049 0.555115 0.024066 0.059 Uiso 1 1 calc R U . . .
H1 H 0.7823(12) 0.7097(12) 0.5075(11) 0.044(4) Uiso 1 1 d . . . . .
H2 H 0.7850(12) 0.5643(11) 0.3201(11) 0.042(4) Uiso 1 1 d . . . . .
O7 O 0.44732(12) 1.00400(11) 0.33262(11) 0.0882(4) Uani 1 1 d D . . . .
C71 C 0.34036(15) 0.99300(12) 0.35756(12) 0.0611(4) Uani 1 1 d D . . . .
C72 C 0.31154(17) 1.05424(14) 0.44719(13) 0.0724(5) Uani 1 1 d D . . . .
H72 H 0.366222 1.108816 0.495391 0.087 Uiso 1 1 calc R U . . .
C73 C 0.20150(19) 1.03417(16) 0.46492(15) 0.0832(6) Uani 1 1 d D . . . .
H73 H 0.182478 1.075024 0.525942 0.100 Uiso 1 1 calc R U . . .
C74 C 0.11925(18) 0.95526(15) 0.39461(16) 0.0783(5) Uani 1 1 d D . . . .
H74 H 0.045025 0.942614 0.407510 0.094 Uiso 1 1 calc R U . . .
C75 C 0.14770(17) 0.89538(14) 0.30527(14) 0.0709(5) Uani 1 1 d D . . . .
H75 H 0.092242 0.842135 0.256731 0.085 Uiso 1 1 calc R U . . .
C76 C 0.25701(17) 0.91290(13) 0.28641(12) 0.0673(4) Uani 1 1 d D . . . .
H76 H 0.275474 0.870934 0.225654 0.081 Uiso 1 1 calc R U . . .
C77 C 0.53467(19) 1.08837(16) 0.4002(2) 0.0987(7) Uani 1 1 d D . . . .
H77A H 0.603126 1.091243 0.370075 0.148 Uiso 1 1 calc R U . . .
H77B H 0.544951 1.075020 0.464099 0.148 Uiso 1 1 calc R U . . .
H77C H 0.515091 1.155977 0.412178 0.148 Uiso 1 1 calc R U . . .
O8 O 0.3181(4) 0.0248(5) -0.0069(3) 0.1038(12) Uani 0.5 1 d D . P A -1
C81 C 0.4227(2) 0.0083(3) -0.0048(3) 0.0760(11) Uani 0.5 1 d DG . P A -1
C82 C 0.4893(4) 0.0179(3) 0.0839(3) 0.0950(19) Uani 0.5 1 d DG . P A -1
H82 H 0.463398 0.038233 0.147083 0.114 Uiso 0.5 1 calc R U P A -1
C83 C 0.5946(3) -0.0030(5) 0.0780(5) 0.141(3) Uani 0.5 1 d DG . P A -1
H83 H 0.639231 0.003371 0.137254 0.170 Uiso 0.5 1 calc R U P A -1
C84 C 0.6333(3) -0.0335(5) -0.0165(6) 0.142(3) Uani 0.5 1 d DG . P A -1
H84 H 0.703834 -0.047433 -0.020475 0.170 Uiso 0.5 1 calc R U P A -1
C85 C 0.5667(4) -0.0430(4) -0.1051(4) 0.111(2) Uani 0.5 1 d DG . P A -1
H85 H 0.592605 -0.063376 -0.168377 0.134 Uiso 0.5 1 calc R U P A -1
C86 C 0.4614(3) -0.0221(3) -0.0993(3) 0.0913(17) Uani 0.5 1 d DG . P A -1
H86 H 0.416771 -0.028515 -0.158550 0.110 Uiso 0.5 1 calc R U P A -1
C87 C 0.2697(5) 0.0483(5) 0.0844(4) 0.1123(16) Uani 0.5 1 d D . P A -1
H87A H 0.195687 0.056689 0.070337 0.168 Uiso 0.5 1 calc R U P A -1
H87B H 0.315303 0.113980 0.133173 0.168 Uiso 0.5 1 calc R U P A -1
H87C H 0.264977 -0.009845 0.111943 0.168 Uiso 0.5 1 calc R U P A -1

loop_
_atom_site_aniso_label
_atom_site_aniso_U_11
_atom_site_aniso_U_22
_atom_site_aniso_U_33
_atom_site_aniso_U_23
_atom_site_aniso_U_13
_atom_site_aniso_U_12
N1 0.0296(5) 0.0518(6) 0.0292(5) 0.0183(4) 0.0030(4) 0.0093(4)
N2 0.0346(5) 0.0390(5) 0.0281(4) 0.0145(4) 0.0017(4) 0.0065(4)
C1 0.0294(5) 0.0427(6) 0.0263(5) 0.0132(4) 0.0017(4) 0.0072(4)
C2 0.0293(5) 0.0547(7) 0.0301(5) 0.0163(5) 0.0012(4) 0.0046(5)
C3 0.0336(5) 0.0432(6) 0.0291(5) 0.0133(5) 0.0025(4) 0.0030(4)
C4 0.0321(5) 0.0346(5) 0.0261(5) 0.0108(4) 0.0034(4) 0.0085(4)
C5 0.0580(8) 0.0592(8) 0.0300(6) 0.0159(5) 0.0088(5) 0.0125(6)
C6 0.0628(8) 0.0618(8) 0.0371(6) 0.0242(6) 0.0043(6) 0.0164(7)
C7 0.0590(8) 0.0357(6) 0.0549(8) 0.0153(6) 0.0136(6) 0.0153(6)
C8 0.0579(8) 0.0510(7) 0.0482(7) 0.0289(6) 0.0120(6) 0.0188(6)
C11 0.0326(5) 0.0362(5) 0.0337(5) 0.0115(4) 0.0053(4) 0.0069(4)
C12 0.0446(6) 0.0417(6) 0.0357(6) 0.0131(5) 0.0102(5) 0.0095(5)
C13 0.0554(8) 0.0545(8) 0.0501(7) 0.0199(6) 0.0248(6) 0.0170(6)
C14 0.0426(7) 0.0579(8) 0.0744(10) 0.0287(7) 0.0250(7) 0.0198(6)
C15 0.0335(6) 0.0545(8) 0.0639(8) 0.0252(7) 0.0067(6) 0.0125(5)
C16 0.0340(6) 0.0464(6) 0.0409(6) 0.0166(5) 0.0045(5) 0.0095(5)
C21 0.0252(5) 0.0426(6) 0.0353(5) 0.0133(5) 0.0006(4) 0.0068(4)
C22 0.0324(6) 0.0487(7) 0.0405(6) 0.0189(5) 0.0017(5) 0.0093(5)
C23 0.0410(7) 0.0521(7) 0.0590(8) 0.0279(6) 0.0025(6) 0.0115(6)
C24 0.0414(7) 0.0442(7) 0.0727(10) 0.0190(7) 0.0038(6) 0.0131(5)
C25 0.0388(6) 0.0485(7) 0.0527(8) 0.0050(6) 0.0032(5) 0.0129(5)
C26 0.0321(6) 0.0483(7) 0.0375(6) 0.0107(5) 0.0027(4) 0.0097(5)
C31 0.0364(6) 0.0439(6) 0.0281(5) 0.0147(5) 0.0008(4) 0.0037(5)
C32 0.0495(7) 0.0470(7) 0.0499(7) 0.0164(6) -0.0040(6) 0.0075(6)
C33 0.0714(10) 0.0443(8) 0.0659(10) 0.0138(7) -0.0105(8) -0.0004(7)
C34 0.0601(9) 0.0590(9) 0.0598(9) 0.0178(7) -0.0208(7) -0.0130(7)
C35 0.0437(7) 0.0680(9) 0.0557(8) 0.0253(7) -0.0140(6) 0.0005(6)
C36 0.0389(6) 0.0527(7) 0.0394(6) 0.0165(5) -0.0034(5) 0.0061(5)
C41 0.0333(5) 0.0397(6) 0.0254(5) 0.0093(4) 0.0020(4) 0.0096(4)
C42 0.0427(6) 0.0400(6) 0.0316(5) 0.0070(5) 0.0035(5) 0.0133(5)
C43 0.0535(8) 0.0484(7) 0.0463(7) 0.0052(6) 0.0068(6) 0.0231(6)
C44 0.0404(7) 0.0707(9) 0.0431(7) 0.0039(6) 0.0072(5) 0.0222(6)
C45 0.0334(6) 0.0700(9) 0.0373(6) 0.0142(6) 0.0057(5) 0.0095(6)
C46 0.0363(6) 0.0490(7) 0.0359(6) 0.0155(5) 0.0037(5) 0.0091(5)
C51 0.0347(5) 0.0363(5) 0.0253(5) 0.0081(4) 0.0041(4) 0.0067(4)
C52 0.0426(6) 0.0436(6) 0.0289(5) 0.0133(5) 0.0053(4) 0.0076(5)
C53 0.0542(8) 0.0593(8) 0.0382(6) 0.0236(6) 0.0119(6) 0.0062(6)
C54 0.0472(7) 0.0740(9) 0.0431(7) 0.0202(7) 0.0183(6) 0.0089(7)
C55 0.0407(7) 0.0616(8) 0.0436(7) 0.0100(6) 0.0121(5) 0.0155(6)
C56 0.0402(6) 0.0449(6) 0.0367(6) 0.0116(5) 0.0076(5) 0.0124(5)
C61 0.0344(5) 0.0377(5) 0.0294(5) 0.0096(4) 0.0052(4) 0.0081(4)
C62 0.0427(6) 0.0388(6) 0.0452(7) 0.0117(5) 0.0012(5) 0.0109(5)
C63 0.0555(8) 0.0368(6) 0.0633(9) 0.0090(6) 0.0057(7) 0.0099(6)
C64 0.0550(8) 0.0474(8) 0.0539(8) -0.0044(6) -0.0012(7) 0.0022(6)
C65 0.0638(9) 0.0652(9) 0.0394(7) 0.0041(6) -0.0130(6) 0.0100(7)
C66 0.0596(8) 0.0478(7) 0.0364(6) 0.0117(5) -0.0051(6) 0.0116(6)
O7 0.0822(9) 0.0701(8) 0.0949(10) 0.0050(7) 0.0068(8) 0.0163(7)
C71 0.0753(11) 0.0482(8) 0.0578(9) 0.0136(7) -0.0025(8) 0.0196(7)
C72 0.0860(13) 0.0572(9) 0.0589(10) -0.0024(7) -0.0136(9) 0.0239(9)
C73 0.0986(15) 0.0752(12) 0.0686(11) 0.0034(9) 0.0104(10) 0.0363(11)
C74 0.0825(13) 0.0692(11) 0.0813(13) 0.0214(10) 0.0081(10) 0.0208(9)
C75 0.0834(12) 0.0576(9) 0.0614(10) 0.0181(8) -0.0080(9) 0.0036(8)
C76 0.0960(13) 0.0498(8) 0.0460(8) 0.0079(7) 0.0017(8) 0.0111(8)
C77 0.0843(14) 0.0602(11) 0.137(2) 0.0185(12) -0.0045(13) 0.0126(10)
O8 0.102(3) 0.144(3) 0.076(2) 0.045(2) -0.0005(19) 0.042(3)
C81 0.081(3) 0.063(2) 0.081(3) 0.034(2) -0.015(2) 0.0016(19)
C82 0.102(5) 0.103(4) 0.076(3) 0.041(3) -0.029(3) 0.012(3)
C83 0.108(5) 0.196(8) 0.152(6) 0.105(6) -0.019(4) 0.043(5)
C84 0.100(7) 0.182(8) 0.181(8) 0.111(7) 0.002(5) 0.042(6)
C85 0.104(4) 0.110(4) 0.134(5) 0.058(4) 0.012(3) 0.031(3)
C86 0.091(5) 0.104(4) 0.083(3) 0.043(3) -0.010(3) 0.021(3)
C87 0.145(5) 0.129(4) 0.084(3) 0.049(3) 0.022(3) 0.056(4)

loop_
_atom_type_symbol
_atom_type_description
_atom_type_scat_dispersion_real
_atom_type_scat_dispersion_imag
_atom_type_scat_source
C C 0.0033 0.0016 'International Tables Vol C Tables 4.2.6.8 and 6.1.1.4'
H H 0.0000 0.0000 'International Tables Vol C Tables 4.2.6.8 and 6.1.1.4'
N N 0.0061 0.0033 'International Tables Vol C Tables 4.2.6.8 and 6.1.1.4'
O O 0.0106 0.0060 'International Tables Vol C Tables 4.2.6.8 and 6.1.1.4'

loop_
_geom_angle_atom_site_label_1
_geom_angle_atom_site_label_2
_geom_angle_atom_site_label_3
_geom_angle
_geom_angle_site_symmetry_1
_geom_angle_site_symmetry_3
_geom_angle_publ_flag
C2 N1 C1 118.03(8) . . ?
C2 N1 H1 106.5(9) . . ?
C1 N1 H1 108.1(9) . . ?
C3 N2 C4 114.93(9) . . ?
C3 N2 H2 106.5(9) . . ?
C4 N2 H2 108.6(9) . . ?
N1 C1 C31 107.93(8) . . ?
N1 C1 C21 110.94(9) . . ?
C31 C1 C21 113.81(9) . . ?
N1 C1 C11 107.31(8) . . ?
C31 C1 C11 112.26(9) . . ?
C21 C1 C11 104.42(8) . . ?
N1 C2 C3 108.26(9) . . ?
N1 C2 H2A 110.0 . . ?
C3 C2 H2A 110.0 . . ?
N1 C2 H2B 110.0 . . ?
C3 C2 H2B 110.0 . . ?
H2A C2 H2B 108.4 . . ?
N2 C3 C2 110.72(9) . . ?
N2 C3 H3A 109.5 . . ?
C2 C3 H3A 109.5 . . ?
N2 C3 H3B 109.5 . . ?
C2 C3 H3B 109.5 . . ?
H3A C3 H3B 108.1 . . ?
N2 C4 C61 108.50(8) . . ?
N2 C4 C51 107.40(8) . . ?
C61 C4 C51 104.36(8) . . ?
N2 C4 C41 107.64(8) . . ?
C61 C4 C41 106.71(8) . . ?
C51 C4 C41 121.66(9) . . ?
C12 C5 C6 117.04(11) . . ?
C12 C5 H5A 108.0 . . ?
C6 C5 H5A 108.0 . . ?
C12 C5 H5B 108.0 . . ?
C6 C5 H5B 108.0 . . ?
H5A C5 H5B 107.3 . . ?
C22 C6 C5 121.41(11) . . ?
C22 C6 H6A 107.0 . . ?
C5 C6 H6A 107.0 . . ?
C22 C6 H6B 107.0 . . ?
C5 C6 H6B 107.0 . . ?
H6A C6 H6B 106.7 . . ?
C42 C7 C8 111.51(11) . . ?
C42 C7 H7A 109.3 . . ?
C8 C7 H7A 109.3 . . ?
C42 C7 H7B 109.3 . . ?
C8 C7 H7B 109.3 . . ?
H7A C7 H7B 108.0 . . ?
C52 C8 C7 112.22(11) . . ?
C52 C8 H8A 109.2 . . ?
C7 C8 H8A 109.2 . . ?
C52 C8 H8B 109.2 . . ?
C7 C8 H8B 109.2 . . ?
H8A C8 H8B 107.9 . . ?
C16 C11 C12 118.69(11) . . ?
C16 C11 C1 120.28(10) . . ?
C12 C11 C1 120.88(10) . . ?
C13 C12 C11 118.49(12) . . ?
C13 C12 C5 119.35(11) . . ?
C11 C12 C5 122.15(11) . . ?
C14 C13 C12 121.79(12) . . ?
C14 C13 H13 119.1 . . ?
C12 C13 H13 119.1 . . ?
C15 C14 C13 119.65(12) . . ?
C15 C14 H14 120.2 . . ?
C13 C14 H14 120.2 . . ?
C14 C15 C16 119.76(13) . . ?
C14 C15 H15 120.1 . . ?
C16 C15 H15 120.1 . . ?
C15 C16 C11 121.44(12) . . ?
C15 C16 H16 119.3 . . ?
C11 C16 H16 119.3 . . ?
C26 C21 C22 118.42(11) . . ?
C26 C21 C1 119.96(10) . . ?
C22 C21 C1 121.33(10) . . ?
C23 C22 C21 118.14(12) . . ?
C23 C22 C6 115.62(11) . . ?
C21 C22 C6 126.24(11) . . ?
C24 C23 C22 122.61(13) . . ?
C24 C23 H23 118.7 . . ?
C22 C23 H23 118.7 . . ?
C25 C24 C23 119.10(13) . . ?
C25 C24 H24 120.4 . . ?
C23 C24 H24 120.4 . . ?
C24 C25 C26 119.81(13) . . ?
C24 C25 H25 120.1 . . ?
C26 C25 H25 120.1 . . ?
C25 C26 C21 121.92(12) . . ?
C25 C26 H26 119.0 . . ?
C21 C26 H26 119.0 . . ?
C36 C31 C32 118.43(11) . . ?
C36 C31 C1 122.24(11) . . ?
C32 C31 C1 119.05(11) . . ?
C31 C32 C33 120.86(13) . . ?
C31 C32 H32 119.6 . . ?
C33 C32 H32 119.6 . . ?
C34 C33 C32 119.99(15) . . ?
C34 C33 H33 120.0 . . ?
C32 C33 H33 120.0 . . ?
C35 C34 C33 119.69(13) . . ?
C35 C34 H34 120.2 . . ?
C33 C34 H34 120.2 . . ?
C34 C35 C36 120.65(14) . . ?
C34 C35 H35 119.7 . . ?
C36 C35 H35 119.7 . . ?
C31 C36 C35 120.33(13) . . ?
C31 C36 H36 119.8 . . ?
C35 C36 H36 119.8 . . ?
C42 C41 C46 117.19(10) . . ?
C42 C41 C4 128.97(10) . . ?
C46 C41 C4 113.71(10) . . ?
C41 C42 C43 118.95(12) . . ?
C41 C42 C7 123.35(10) . . ?
C43 C42 C7 117.60(11) . . ?
C44 C43 C42 122.56(13) . . ?
C44 C43 H43 118.7 . . ?
C42 C43 H43 118.7 . . ?
C43 C44 C45 118.92(12) . . ?
C43 C44 H44 120.5 . . ?
C45 C44 H44 120.5 . . ?
C44 C45 C46 119.37(12) . . ?
C44 C45 H45 120.3 . . ?
C46 C45 H45 120.3 . . ?
C45 C46 C41 122.96(12) . . ?
C45 C46 H46 118.5 . . ?
C41 C46 H46 118.5 . . ?
C56 C51 C52 117.89(10) . . ?
C56 C51 C4 114.57(10) . . ?
C52 C51 C4 127.25(10) . . ?
C53 C52 C51 118.73(12) . . ?
C53 C52 C8 116.81(11) . . ?
C51 C52 C8 124.36(10) . . ?
C54 C53 C52 122.39(13) . . ?
C54 C53 H53 118.8 . . ?
C52 C53 H53 118.8 . . ?
C53 C54 C55 119.12(12) . . ?
C53 C54 H54 120.4 . . ?
C55 C54 H54 120.4 . . ?
C54 C55 C56 119.71(13) . . ?
C54 C55 H55 120.1 . . ?
C56 C55 H55 120.1 . . ?
C55 C56 C51 122.16(12) . . ?
C55 C56 H56 118.9 . . ?
C51 C56 H56 118.9 . . ?
C62 C61 C66 117.89(11) . . ?
C62 C61 C4 122.72(10) . . ?
C66 C61 C4 119.39(10) . . ?
C61 C62 C63 120.69(12) . . ?
C61 C62 H62 119.7 . . ?
C63 C62 H62 119.7 . . ?
C64 C63 C62 120.71(13) . . ?
C64 C63 H63 119.6 . . ?
C62 C63 H63 119.6 . . ?
C63 C64 C65 119.30(13) . . ?
C63 C64 H64 120.4 . . ?
C65 C64 H64 120.4 . . ?
C64 C65 C66 120.16(13) . . ?
C64 C65 H65 119.9 . . ?
C66 C65 H65 119.9 . . ?
C65 C66 C61 121.23(13) . . ?
C65 C66 H66 119.4 . . ?
C61 C66 H66 119.4 . . ?
C71 O7 C77 118.40(16) . . ?
O7 C71 C72 124.72(16) . . ?
O7 C71 C76 116.19(15) . . ?
C72 C71 C76 119.09(18) . . ?
C73 C72 C71 119.54(17) . . ?
C73 C72 H72 120.2 . . ?
C71 C72 H72 120.2 . . ?
C74 C73 C72 121.34(18) . . ?
C74 C73 H73 119.3 . . ?
C72 C73 H73 119.3 . . ?
C75 C74 C73 119.1(2) . . ?
C75 C74 H74 120.5 . . ?
C73 C74 H74 120.5 . . ?
C74 C75 C76 120.68(17) . . ?
C74 C75 H75 119.7 . . ?
C76 C75 H75 119.7 . . ?
C75 C76 C71 120.27(16) . . ?
C75 C76 H76 119.9 . . ?
C71 C76 H76 119.9 . . ?
O7 C77 H77A 109.5 . . ?
O7 C77 H77B 109.5 . . ?
H77A C77 H77B 109.5 . . ?
O7 C77 H77C 109.5 . . ?
H77A C77 H77C 109.5 . . ?
H77B C77 H77C 109.5 . . ?
C81 O8 C87 119.3(4) . . ?
O8 C81 C82 124.2(3) . . ?
O8 C81 C86 115.8(3) . . ?
C82 C81 C86 120.0 . . ?
C81 C82 C83 120.0 . . ?
C81 C82 H82 120.0 . . ?
C83 C82 H82 120.0 . . ?
C84 C83 C82 120.0 . . ?
C84 C83 H83 120.0 . . ?
C82 C83 H83 120.0 . . ?
C83 C84 C85 120.0 . . ?
C83 C84 H84 120.0 . . ?
C85 C84 H84 120.0 . . ?
C86 C85 C84 120.0 . . ?
C86 C85 H85 120.0 . . ?
C84 C85 H85 120.0 . . ?
C85 C86 C81 120.0 . . ?
C85 C86 H86 120.0 . . ?
C81 C86 H86 120.0 . . ?
O8 C87 H87A 109.5 . . ?
O8 C87 H87B 109.5 . . ?
H87A C87 H87B 109.5 . . ?
O8 C87 H87C 109.5 . . ?
H87A C87 H87C 109.5 . . ?
H87B C87 H87C 109.5 . . ?

loop_
_geom_bond_atom_site_label_1
_geom_bond_atom_site_label_2
_geom_bond_distance
_geom_bond_site_symmetry_2
_geom_bond_publ_flag
N1 C2 1.4717(14) . ?
N1 C1 1.4860(13) . ?
N1 H1 0.902(15) . ?
N2 C3 1.4626(14) . ?
N2 C4 1.4838(13) . ?
N2 H2 0.874(14) . ?
C1 C31 1.5404(15) . ?
C1 C21 1.5413(16) . ?
C1 C11 1.5437(15) . ?
C2 C3 1.5177(15) . ?
C2 H2A 0.9700 . ?
C2 H2B 0.9700 . ?
C3 H3A 0.9700 . ?
C3 H3B 0.9700 . ?
C4 C61 1.5461(15) . ?
C4 C51 1.5568(14) . ?
C4 C41 1.5625(15) . ?
C5 C12 1.5073(18) . ?
C5 C6 1.535(2) . ?
C5 H5A 0.9700 . ?
C5 H5B 0.9700 . ?
C6 C22 1.5192(18) . ?
C6 H6A 0.9700 . ?
C6 H6B 0.9700 . ?
C7 C42 1.5035(18) . ?
C7 C8 1.5224(19) . ?
C7 H7A 0.9700 . ?
C7 H7B 0.9700 . ?
C8 C52 1.5065(18) . ?
C8 H8A 0.9700 . ?
C8 H8B 0.9700 . ?
C11 C16 1.3934(16) . ?
C11 C12 1.4084(16) . ?
C12 C13 1.3939(18) . ?
C13 C14 1.382(2) . ?
C13 H13 0.9300 . ?
C14 C15 1.371(2) . ?
C14 H14 0.9300 . ?
C15 C16 1.3878(17) . ?
C15 H15 0.9300 . ?
C16 H16 0.9300 . ?
C21 C26 1.3941(16) . ?
C21 C22 1.4106(16) . ?
C22 C23 1.3982(18) . ?
C23 C24 1.377(2) . ?
C23 H23 0.9300 . ?
C24 C25 1.375(2) . ?
C24 H24 0.9300 . ?
C25 C26 1.3861(18) . ?
C25 H25 0.9300 . ?
C26 H26 0.9300 . ?
C31 C36 1.3864(17) . ?
C31 C32 1.3877(18) . ?
C32 C33 1.389(2) . ?
C32 H32 0.9300 . ?
C33 C34 1.377(2) . ?
C33 H33 0.9300 . ?
C34 C35 1.370(2) . ?
C34 H34 0.9300 . ?
C35 C36 1.3909(19) . ?
C35 H35 0.9300 . ?
C36 H36 0.9300 . ?
C41 C42 1.3975(16) . ?
C41 C46 1.4034(16) . ?
C42 C43 1.4027(17) . ?
C43 C44 1.374(2) . ?
C43 H43 0.9300 . ?
C44 C45 1.376(2) . ?
C44 H44 0.9300 . ?
C45 C46 1.3810(17) . ?
C45 H45 0.9300 . ?
C46 H46 0.9300 . ?
C51 C56 1.4006(16) . ?
C51 C52 1.4025(16) . ?
C52 C53 1.4014(17) . ?
C53 C54 1.375(2) . ?
C53 H53 0.9300 . ?
C54 C55 1.375(2) . ?
C54 H54 0.9300 . ?
C55 C56 1.3857(17) . ?
C55 H55 0.9300 . ?
C56 H56 0.9300 . ?
C61 C62 1.3842(16) . ?
C61 C66 1.3913(17) . ?
C62 C63 1.3925(18) . ?
C62 H62 0.9300 . ?
C63 C64 1.370(2) . ?
C63 H63 0.9300 . ?
C64 C65 1.380(2) . ?
C64 H64 0.9300 . ?
C65 C66 1.3843(19) . ?
C65 H65 0.9300 . ?
C66 H66 0.9300 . ?
O7 C71 1.369(2) . ?
O7 C77 1.417(2) . ?
C71 C72 1.377(2) . ?
C71 C76 1.387(2) . ?
C72 C73 1.373(3) . ?
C72 H72 0.9300 . ?
C73 C74 1.369(3) . ?
C73 H73 0.9300 . ?
C74 C75 1.365(3) . ?
C74 H74 0.9300 . ?
C75 C76 1.369(3) . ?
C75 H75 0.9300 . ?
C76 H76 0.9300 . ?
C77 H77A 0.9600 . ?
C77 H77B 0.9600 . ?
C77 H77C 0.9600 . ?
O8 C81 1.355(4) . ?
O8 C87 1.404(6) . ?
C81 C82 1.3900 . ?
C81 C86 1.3900 . ?
C82 C83 1.3900 . ?
C82 H82 0.9300 . ?
C83 C84 1.3900 . ?
C83 H83 0.9300 . ?
C84 C85 1.3900 . ?
C84 H84 0.9300 . ?
C85 C86 1.3900 . ?
C85 H85 0.9300 . ?
C86 H86 0.9300 . ?
C87 H87A 0.9600 . ?
C87 H87B 0.9600 . ?
C87 H87C 0.9600 . ?

loop_
_geom_hbond_atom_site_label_D
_geom_hbond_atom_site_label_H
_geom_hbond_atom_site_label_A
_geom_hbond_distance_DH
_geom_hbond_distance_HA
_geom_hbond_distance_DA
_geom_hbond_angle_DHA
_geom_hbond_site_symmetry_A
_geom_hbond_publ_flag
N2 H2 N1 0.874(14) 2.425(14) 2.8904(13) 113.8(11) . yes
C16 H16 N1 0.93 2.34 2.7217(15) 104 . yes
C26 H26 N1 0.93 2.38 2.7764(17) 106 . yes
C56 H56 N2 0.93 2.42 2.7644(15) 101 . yes
C62 H62 N2 0.93 2.41 2.7797(16) 103 . yes

loop_
_geom_torsion_atom_site_label_1
_geom_torsion_atom_site_label_2
_geom_torsion_atom_site_label_3
_geom_torsion_atom_site_label_4
_geom_torsion
_geom_torsion_site_symmetry_1
_geom_torsion_site_symmetry_2
_geom_torsion_site_symmetry_3
_geom_torsion_site_symmetry_4
_geom_torsion_publ_flag
C2 N1 C1 C31 43.90(13) . . . . ?
C2 N1 C1 C21 -81.42(12) . . . . ?
C2 N1 C1 C11 165.09(10) . . . . ?
C1 N1 C2 C3 179.98(10) . . . . ?
C4 N2 C3 C2 158.85(9) . . . . ?
N1 C2 C3 N2 -63.58(13) . . . . ?
C3 N2 C4 C61 175.30(9) . . . . ?
C3 N2 C4 C51 63.03(11) . . . . ?
C3 N2 C4 C41 -69.58(11) . . . . ?
C12 C5 C6 C22 21.78(19) . . . . ?
C42 C7 C8 C52 -86.99(14) . . . . ?
N1 C1 C11 C16 16.04(14) . . . . ?
C31 C1 C11 C16 134.47(11) . . . . ?
C21 C1 C11 C16 -101.78(12) . . . . ?
N1 C1 C11 C12 -168.42(10) . . . . ?
C31 C1 C11 C12 -50.00(14) . . . . ?
C21 C1 C11 C12 73.76(12) . . . . ?
C16 C11 C12 C13 -4.79(17) . . . . ?
C1 C11 C12 C13 179.60(11) . . . . ?
C16 C11 C12 C5 174.81(12) . . . . ?
C1 C11 C12 C5 -0.80(18) . . . . ?
C6 C5 C12 C13 123.24(14) . . . . ?
C6 C5 C12 C11 -56.36(17) . . . . ?
C11 C12 C13 C14 2.5(2) . . . . ?
C5 C12 C13 C14 -177.09(13) . . . . ?
C12 C13 C14 C15 1.3(2) . . . . ?
C13 C14 C15 C16 -2.8(2) . . . . ?
C14 C15 C16 C11 0.4(2) . . . . ?
C12 C11 C16 C15 3.41(18) . . . . ?
C1 C11 C16 C15 179.04(11) . . . . ?
N1 C1 C21 C26 -4.58(13) . . . . ?
C31 C1 C21 C26 -126.53(11) . . . . ?
C11 C1 C21 C26 110.72(11) . . . . ?
N1 C1 C21 C22 -178.34(9) . . . . ?
C31 C1 C21 C22 59.72(13) . . . . ?
C11 C1 C21 C22 -63.03(12) . . . . ?
C26 C21 C22 C23 0.68(16) . . . . ?
C1 C21 C22 C23 174.53(10) . . . . ?
C26 C21 C22 C6 179.92(12) . . . . ?
C1 C21 C22 C6 -6.23(18) . . . . ?
C5 C6 C22 C23 -148.53(13) . . . . ?
C5 C6 C22 C21 32.2(2) . . . . ?
C21 C22 C23 C24 -0.24(19) . . . . ?
C6 C22 C23 C24 -179.56(12) . . . . ?
C22 C23 C24 C25 -0.1(2) . . . . ?
C23 C24 C25 C26 0.03(19) . . . . ?
C24 C25 C26 C21 0.44(19) . . . . ?
C22 C21 C26 C25 -0.79(17) . . . . ?
C1 C21 C26 C25 -174.73(10) . . . . ?
N1 C1 C31 C36 -101.89(12) . . . . ?
C21 C1 C31 C36 21.71(15) . . . . ?
C11 C1 C31 C36 140.05(11) . . . . ?
N1 C1 C31 C32 72.04(13) . . . . ?
C21 C1 C31 C32 -164.37(11) . . . . ?
C11 C1 C31 C32 -46.02(14) . . . . ?
C36 C31 C32 C33 -2.2(2) . . . . ?
C1 C31 C32 C33 -176.35(13) . . . . ?
C31 C32 C33 C34 0.6(2) . . . . ?
C32 C33 C34 C35 1.0(3) . . . . ?
C33 C34 C35 C36 -0.9(2) . . . . ?
C32 C31 C36 C35 2.24(19) . . . . ?
C1 C31 C36 C35 176.20(11) . . . . ?
C34 C35 C36 C31 -0.7(2) . . . . ?
N2 C4 C41 C42 110.04(12) . . . . ?
C61 C4 C41 C42 -133.65(11) . . . . ?
C51 C4 C41 C42 -14.35(16) . . . . ?
N2 C4 C41 C46 -65.59(11) . . . . ?
C61 C4 C41 C46 50.72(12) . . . . ?
C51 C4 C41 C46 170.02(9) . . . . ?
C46 C41 C42 C43 -2.60(16) . . . . ?
C4 C41 C42 C43 -178.10(11) . . . . ?
C46 C41 C42 C7 -178.75(11) . . . . ?
C4 C41 C42 C7 5.75(19) . . . . ?
C8 C7 C42 C41 51.88(17) . . . . ?
C8 C7 C42 C43 -124.32(12) . . . . ?
C41 C42 C43 C44 1.96(19) . . . . ?
C7 C42 C43 C44 178.33(13) . . . . ?
C42 C43 C44 C45 0.2(2) . . . . ?
C43 C44 C45 C46 -1.6(2) . . . . ?
C44 C45 C46 C41 0.82(19) . . . . ?
C42 C41 C46 C45 1.29(17) . . . . ?
C4 C41 C46 C45 177.47(10) . . . . ?
N2 C4 C51 C56 42.58(12) . . . . ?
C61 C4 C51 C56 -72.48(11) . . . . ?
C41 C4 C51 C56 167.08(10) . . . . ?
N2 C4 C51 C52 -143.75(11) . . . . ?
C61 C4 C51 C52 101.19(12) . . . . ?
C41 C4 C51 C52 -19.25(16) . . . . ?
C56 C51 C52 C53 0.37(17) . . . . ?
C4 C51 C52 C53 -173.12(11) . . . . ?
C56 C51 C52 C8 -175.81(12) . . . . ?
C4 C51 C52 C8 10.70(18) . . . . ?
C7 C8 C52 C53 -127.43(12) . . . . ?
C7 C8 C52 C51 48.82(17) . . . . ?
C51 C52 C53 C54 0.1(2) . . . . ?
C8 C52 C53 C54 176.56(13) . . . . ?
C52 C53 C54 C55 -0.8(2) . . . . ?
C53 C54 C55 C56 1.1(2) . . . . ?
C54 C55 C56 C51 -0.7(2) . . . . ?
C52 C51 C56 C55 -0.09(18) . . . . ?
C4 C51 C56 C55 174.22(11) . . . . ?
N2 C4 C61 C62 -6.56(14) . . . . ?
C51 C4 C61 C62 107.72(12) . . . . ?
C41 C4 C61 C62 -122.29(11) . . . . ?
N2 C4 C61 C66 172.96(10) . . . . ?
C51 C4 C61 C66 -72.77(13) . . . . ?
C41 C4 C61 C66 57.22(13) . . . . ?
C66 C61 C62 C63 -1.21(18) . . . . ?
C4 C61 C62 C63 178.31(11) . . . . ?
C61 C62 C63 C64 1.2(2) . . . . ?
C62 C63 C64 C65 -0.3(2) . . . . ?
C63 C64 C65 C66 -0.6(2) . . . . ?
C64 C65 C66 C61 0.5(2) . . . . ?
C62 C61 C66 C65 0.4(2) . . . . ?
C4 C61 C66 C65 -179.16(13) . . . . ?
C77 O7 C71 C72 -4.0(3) . . . . ?
C77 O7 C71 C76 176.74(17) . . . . ?
O7 C71 C72 C73 -178.49(17) . . . . ?
C76 C71 C72 C73 0.7(3) . . . . ?
C71 C72 C73 C74 -0.9(3) . . . . ?
C72 C73 C74 C75 0.1(3) . . . . ?
C73 C74 C75 C76 0.7(3) . . . . ?
C74 C75 C76 C71 -0.8(3) . . . . ?
O7 C71 C76 C75 179.39(16) . . . . ?
C72 C71 C76 C75 0.1(2) . . . . ?
C87 O8 C81 C82 -3.1(8) . . . . ?
C87 O8 C81 C86 175.5(4) . . . . ?
O8 C81 C82 C83 178.6(6) . . . . ?
C86 C81 C82 C83 0.0 . . . . ?
C81 C82 C83 C84 0.0 . . . . ?
C82 C83 C84 C85 0.0 . . . . ?
C83 C84 C85 C86 0.0 . . . . ?
C84 C85 C86 C81 0.0 . . . . ?
O8 C81 C86 C85 -178.7(5) . . . . ?
C82 C81 C86 C85 0.0 . . . . ?
